data_7241254
loop_
_publ_author_name
'Short, Jonni'
'Blundell, Toby J.'
'Yang, Songjie'
'Sahin, Onur'
'Shakespeare, Yiana'
'Smith, Emma Louise'
'Martin, Lee'
'Wallis, John D.'

_publ_section_title
;
 Synthesis and Structures of Polyiodide Radical Cation Salts of Donors
 Combining Tetrathiafulvalene with Multiple Thiophene or Oligo-thiophene
 Substituents.
;
_journal_name_full CrystEngComm
_journal_paper_doi 10.1039/D0CE00954G
_journal_year 2020
_chemical_formula_moiety '1.667(I3), C22 H12 S12'
_chemical_formula_sum 'C22 H12 I5 S12'
_chemical_formula_weight 1295.54
_space_group_crystal_system monoclinic
_space_group_IT_number 14
_space_group_name_Hall '-P 2yn'
_space_group_name_H-M_alt 'P 1 21/n 1'
_atom_sites_solution_hydrogens geom
_atom_sites_solution_primary dual
_audit_creation_date 2020-06-05
_audit_creation_method
;
Olex2 1.3
(compiled 2020.02.04 svn.rd84adfe8 for OlexSys, GUI svn.r6032)
;
_audit_update_record
;
2020-06-23 deposited with the CCDC.	2020-09-15 downloaded from the CCDC.
;
_cell_angle_alpha 90
_cell_angle_beta 102.5943(19)
_cell_angle_gamma 90
_cell_formula_units_Z 4
_cell_length_a 13.5430(2)
_cell_length_b 16.3848(3)
_cell_length_c 16.6552(3)
_cell_measurement_reflns_used 8685
_cell_measurement_temperature 150.01(10)
_cell_measurement_theta_max 29.2820
_cell_measurement_theta_min 3.7200
_cell_volume 3606.85(11)
_computing_cell_refinement 'CrysAlisPro 1.171.38.46 (Rigaku OD, 2015)'
_computing_data_collection 'CrysAlisPro 1.171.38.46 (Rigaku OD, 2015)'
_computing_data_reduction 'CrysAlisPro 1.171.38.46 (Rigaku OD, 2015)'
_computing_molecular_graphics 'Olex2 1.3 (Dolomanov et al., 2009)'
_computing_publication_material 'Olex2 1.3 (Dolomanov et al., 2009)'
_computing_structure_refinement 'SHELXL 2018/3 (Sheldrick, 2015)'
_computing_structure_solution 'SHELXT  (Sheldrick, 2015)'
_diffrn_ambient_temperature 150.01(10)
_diffrn_detector_area_resol_mean 15.9832
_diffrn_detector_type Sapphire3
_diffrn_measured_fraction_theta_full 0.998
_diffrn_measured_fraction_theta_max 0.998
_diffrn_measurement_details
;
List of Runs (angles in degrees, time in seconds):

  # Type    Start    End  Width  t~exp~   \w     \q     \k     \f   Frames
#--------------------------------------------------------------------------
  1  \w      0.00  66.00   1.00   30.00    --   16.39  57.00   0.00   66
  2  \w      5.00  84.00   1.00   30.00    --   16.39  57.00 -90.00   79
  3  \w     -6.00  43.00   1.00   30.00    --   16.39  19.00  90.00   49
  4  \w     -6.00  23.00   1.00   30.00    --  -16.16 -99.00 150.00   29
;
_diffrn_measurement_device 'four-circle diffractometer'
_diffrn_measurement_device_type 'Xcalibur, Sapphire3, Gemini'
_diffrn_measurement_method '\w scans'
_diffrn_radiation_type MoK\a
_diffrn_radiation_wavelength 0.71073
_diffrn_reflns_av_R_equivalents 0.0279
_diffrn_reflns_av_unetI/netI 0.0403
_diffrn_reflns_Laue_measured_fraction_full 0.998
_diffrn_reflns_Laue_measured_fraction_max 0.998
_diffrn_reflns_limit_h_max 16
_diffrn_reflns_limit_h_min -16
_diffrn_reflns_limit_k_max 13
_diffrn_reflns_limit_k_min -20
_diffrn_reflns_limit_l_max 20
_diffrn_reflns_limit_l_min -11
_diffrn_reflns_number 16401
_diffrn_reflns_point_group_measured_fraction_full 0.998
_diffrn_reflns_point_group_measured_fraction_max 0.998
_diffrn_reflns_theta_full 25.242
_diffrn_reflns_theta_max 26.370
_diffrn_reflns_theta_min 3.307
_exptl_absorpt_coefficient_mu 5.023
_exptl_absorpt_correction_T_max 0.879
_exptl_absorpt_correction_T_min 0.756
_exptl_absorpt_correction_type gaussian
_exptl_absorpt_process_details
;
CrysAlisPro 1.171.38.46 (Rigaku Oxford Diffraction, 2015)
Numerical absorption correction based on gaussian integration over
			a multifaceted crystal model
Empirical absorption correction using spherical harmonics,
 implemented in SCALE3 ABSPACK scaling algorithm.
;
_exptl_crystal_colour 'dark black'
_exptl_crystal_colour_modifier dark
_exptl_crystal_colour_primary black
_exptl_crystal_density_diffrn 2.386
_exptl_crystal_description rhombohedral
_exptl_crystal_F_000 2404
_exptl_crystal_preparation 'electrical insulator'
_exptl_crystal_recrystallization_method 'Diffusion of iodine/hexane into donor/DCM'
_exptl_crystal_size_max 0.354
_exptl_crystal_size_mid 0.266
_exptl_crystal_size_min 0.121
_refine_diff_density_max 0.782
_refine_diff_density_min -1.021
_refine_diff_density_rms 0.133
_refine_ls_extinction_method none
_refine_ls_goodness_of_fit_ref 1.130
_refine_ls_hydrogen_treatment constr
_refine_ls_matrix_type full
_refine_ls_number_parameters 500
_refine_ls_number_reflns 7359
_refine_ls_number_restraints 993
_refine_ls_restrained_S_all 1.061
_refine_ls_R_factor_all 0.0431
_refine_ls_R_factor_gt 0.0354
_refine_ls_shift/su_max 0.001
_refine_ls_shift/su_mean 0.000
_refine_ls_structure_factor_coef Fsqd
_refine_ls_weighting_details 'w=1/[\s^2^(Fo^2^)+(0.0214P)^2^+3.5341P] where P=(Fo^2^+2Fc^2^)/3'
_refine_ls_weighting_scheme calc
_refine_ls_wR_factor_gt 0.0670
_refine_ls_wR_factor_ref 0.0696
_reflns_Friedel_coverage 0.000
_reflns_number_gt 6486
_reflns_number_total 7359
_reflns_threshold_expression 'I > 2\s(I)'
_cod_data_source_file d0ce00954g2.cif
_cod_data_source_block 15ai5
_cod_original_cell_volume 3606.86(12)
_cod_database_code 7241254
_shelx_shelxl_version_number 2018/3
_shelx_space_group_comment
;
The symmetry employed for this shelxl refinement is uniquely defined
by the following loop, which should always be used as a source of
symmetry information in preference to the above space-group names.
They are only intended as comments.
;
_shelx_estimated_absorpt_t_max 0.582
_shelx_estimated_absorpt_t_min 0.269
_olex2_refinement_description
;
1. Fixed Uiso
 At 1.2 times of:
  All C(H) groups
2. Restrained distances
 C14A-C13A \\sim C14B-C13B
 with sigma of 0.02
 C12A-C13A \\sim C12B-C13B
 with sigma of 0.02
 C11-S10A \\sim S10B-C11
 with sigma of 0.02
 S10B-C14B \\sim C14A-S10A
 with sigma of 0.02
 S9A-C10A \\sim S9B-C10B
 with sigma of 0.02
 C8A-C9A \\sim C8B-C9B
 with sigma of 0.02
 C9A-C10A \\sim C9B-C10B
 with sigma of 0.02
 S9B-C7 \\sim S9A-C7
 with sigma of 0.02
 C8A-C7 \\sim C8B-C7
 with sigma of 0.02
 C17A-C16A \\sim C17-C16
 with sigma of 0.02
 C18A-C17A \\sim C18-C17
 with sigma of 0.02
 S11A-C15 \\sim S11-C15
 with sigma of 0.02
 C16A-C15 \\sim C16-C15
 with sigma of 0.02
 S11-C18 \\sim S11A-C18A
 with sigma of 0.02
 S12A-C22A \\sim S12-C22
 with sigma of 0.02
 C22-C21 \\sim C22A-C21A
 with sigma of 0.02
 C21A-C20A \\sim C21-C20
 with sigma of 0.02
 S12-C19 \\sim S12A-C19
 with sigma of 0.02
 C20-C19 \\sim C20A-C19
 with sigma of 0.02
 C21A-S12A \\sim C21-S12
 with sigma of 0.02
3. Uiso/Uaniso restraints and constraints
All non-hydrogen atoms have similar U: within 2A with sigma of 0.04 and sigma
for terminal atoms of 0.08 within 2A
4. Rigid body (RIGU) restrains
 All non-hydrogen atoms
 with sigma for 1-2 distances of 0.004 and sigma for 1-3 distances of 0.004
5. Others
 Sof(S10B)=Sof(C12B)=Sof(H12B)=Sof(C13B)=Sof(H13B)=Sof(C14B)=Sof(H14B)=1-FVAR(1)
 Sof(S10A)=Sof(C12A)=Sof(H12A)=Sof(C13A)=Sof(H13A)=Sof(C14A)=Sof(H14A)=FVAR(1)
 Sof(S9B)=Sof(C8B)=Sof(H8B)=Sof(C9B)=Sof(H9B)=Sof(C10B)=Sof(H10B)=1-FVAR(2)
 Sof(S9A)=Sof(C8A)=Sof(H8A)=Sof(C9A)=Sof(H9A)=Sof(C10A)=Sof(H10A)=FVAR(2)
 Sof(S11A)=Sof(C16A)=Sof(H16A)=Sof(C17A)=Sof(H17A)=Sof(C18A)=Sof(H18A)=1-FVAR(3)
 Sof(S11)=Sof(C16)=Sof(H16)=Sof(C17)=Sof(H17)=Sof(C18)=Sof(H18)=FVAR(3)
 Sof(S12A)=Sof(C20A)=Sof(H20A)=Sof(C21A)=Sof(H21A)=Sof(C22A)=Sof(H22A)=1-FVAR(4)
 Sof(S12)=Sof(C20)=Sof(H20)=Sof(C21)=Sof(H21)=Sof(C22)=Sof(H22)=FVAR(4)
6.a Aromatic/amide H refined with riding coordinates:
 C8A(H8A), C9A(H9A), C10A(H10A), C12A(H12A), C13A(H13A), C14A(H14A), C16(H16),
 C17(H17), C18(H18), C20(H20), C21(H21), C22(H22), C8B(H8B), C9B(H9B),
 C10B(H10B), C12B(H12B), C13B(H13B), C14B(H14B), C16A(H16A), C17A(H17A),
 C18A(H18A), C20A(H20A), C21A(H21A), C22A(H22A)
;
_olex2_submission_special_instructions 'No special instructions were received'
_oxdiff_exptl_absorpt_empirical_details
;
Empirical correction (ABSPACK) includes:
- Absorption correction using spherical harmonics
- Frame scaling
;

loop_
_space_group_symop_operation_xyz
'x, y, z'
'-x+1/2, y+1/2, -z+1/2'
'-x, -y, -z'
'x-1/2, -y-1/2, z-1/2'

loop_
_atom_site_label
_atom_site_type_symbol
_atom_site_fract_x
_atom_site_fract_y
_atom_site_fract_z
_atom_site_U_iso_or_equiv
_atom_site_adp_type
_atom_site_occupancy
_atom_site_site_symmetry_order
_atom_site_calc_flag
_atom_site_refinement_flags_posn
_atom_site_refinement_flags_adp
_atom_site_refinement_flags_occupancy
_atom_site_disorder_assembly
_atom_site_disorder_group
I1 I 0.41616(3) 0.54879(2) 0.23358(2) 0.03660(10) Uani 1 1 d . . . . .
I2 I 0.51806(2) 0.59955(2) 0.09419(2) 0.02493(8) Uani 1 1 d . . . . .
I3 I 0.60218(2) 0.64291(2) -0.03898(2) 0.03077(9) Uani 1 1 d . . . . .
I4 I 0.29551(3) 0.71997(2) 0.23870(2) 0.03972(10) Uani 1 1 d . . . . .
I5 I 0.20215(3) 0.86595(2) 0.26079(2) 0.04054(10) Uani 1 1 d . . . . .
S1 S 0.10924(8) 0.53963(6) 0.11771(7) 0.0184(2) Uani 1 1 d . U . . .
S2 S 0.11526(8) 0.40614(6) 0.00223(7) 0.0184(2) Uani 1 1 d . U . . .
S3 S 0.24006(8) 0.65161(6) 0.02159(7) 0.0202(2) Uani 1 1 d . U . . .
S4 S 0.24846(8) 0.51962(6) -0.09289(7) 0.0207(2) Uani 1 1 d . U . . .
S5 S -0.00578(9) 0.43900(7) 0.21817(7) 0.0240(3) Uani 1 1 d . U . . .
S6 S -0.00578(8) 0.29426(6) 0.08730(7) 0.0210(2) Uani 1 1 d . U . . .
S7 S 0.34961(9) 0.77038(7) -0.06500(9) 0.0311(3) Uani 1 1 d . U . . .
S8 S 0.35121(9) 0.61791(7) -0.20152(8) 0.0268(3) Uani 1 1 d . U . . .
C1 C 0.1498(3) 0.5052(2) 0.0326(3) 0.0166(9) Uani 1 1 d . U . . .
C2 C 0.2051(3) 0.5531(2) -0.0089(3) 0.0168(9) Uani 1 1 d . U . . .
C3 C 0.0507(3) 0.4492(2) 0.1339(3) 0.0160(9) Uani 1 1 d . U . . .
C4 C 0.0525(3) 0.3884(2) 0.0796(3) 0.0157(9) Uani 1 1 d . U . . .
C5 C 0.2937(3) 0.6733(3) -0.0615(3) 0.0196(9) Uani 1 1 d . U . . .
C6 C 0.2975(3) 0.6133(3) -0.1145(3) 0.0199(9) Uani 1 1 d . U . . .
C7 C 0.0178(3) 0.5350(3) 0.2641(3) 0.0219(9) Uani 1 1 d D U . . .
C11 C 0.0386(3) 0.2368(2) 0.0141(3) 0.0203(9) Uani 1 1 d D U . . .
C15 C 0.2567(3) 0.8362(3) -0.0441(3) 0.0280(11) Uani 1 1 d D U . . .
C19 C 0.2420(4) 0.6186(3) -0.2798(3) 0.0265(10) Uani 1 1 d D U . . .
S9A S -0.0652(2) 0.61462(17) 0.2339(2) 0.0322(9) Uani 0.656(6) 1 d D U P A 1
S10A S 0.1460(5) 0.1804(5) 0.0390(5) 0.0311(14) Uani 0.411(6) 1 d D U P B 1
S11 S 0.15579(19) 0.86635(19) -0.11986(15) 0.0335(7) Uani 0.830(6) 1 d D U P C 1
S12 S 0.17669(12) 0.70838(9) -0.30814(10) 0.0369(5) Uani 0.942(6) 1 d D U P D 1
C8A C 0.0941(13) 0.5576(11) 0.3268(11) 0.038(3) Uani 0.656(6) 1 d D U P A 1
H8A H 0.147433 0.520967 0.349032 0.045 Uiso 0.656(6) 1 calc R U P A 1
C9A C 0.0922(17) 0.6368(11) 0.3578(16) 0.040(4) Uani 0.656(6) 1 d D U P A 1
H9A H 0.137714 0.659616 0.403915 0.048 Uiso 0.656(6) 1 calc R U P A 1
C10A C 0.0136(15) 0.6739(11) 0.3094(14) 0.031(4) Uani 0.656(6) 1 d D U P A 1
H10A H 0.000714 0.730252 0.315524 0.037 Uiso 0.656(6) 1 calc R U P A 1
C12A C -0.0037(14) 0.2257(18) -0.0678(14) 0.029(4) Uani 0.411(6) 1 d D U P B 1
H12A H -0.067780 0.246962 -0.094154 0.035 Uiso 0.411(6) 1 calc R U P B 1
C13A C 0.060(3) 0.177(2) -0.110(2) 0.022(5) Uani 0.411(6) 1 d D U P B 1
H13A H 0.044497 0.163914 -0.167123 0.027 Uiso 0.411(6) 1 calc R U P B 1
C14A C 0.145(2) 0.155(2) -0.0566(18) 0.026(5) Uani 0.411(6) 1 d D U P B 1
H14A H 0.199962 0.127986 -0.072365 0.031 Uiso 0.411(6) 1 calc R U P B 1
C16 C 0.2588(14) 0.8754(11) 0.0275(7) 0.038(3) Uani 0.830(6) 1 d D U P C 1
H16 H 0.310094 0.866434 0.075555 0.046 Uiso 0.830(6) 1 calc R U P C 1
C17 C 0.1761(8) 0.9323(8) 0.0248(8) 0.040(3) Uani 0.830(6) 1 d D U P C 1
H17 H 0.166230 0.965186 0.069342 0.048 Uiso 0.830(6) 1 calc R U P C 1
C18 C 0.1151(11) 0.9309(9) -0.0518(6) 0.036(2) Uani 0.830(6) 1 d D U P C 1
H18 H 0.055192 0.962721 -0.066546 0.043 Uiso 0.830(6) 1 calc R U P C 1
C20 C 0.1982(6) 0.5562(4) -0.3291(5) 0.0304(16) Uani 0.942(6) 1 d D U P D 1
H20 H 0.222640 0.501700 -0.323872 0.037 Uiso 0.942(6) 1 calc R U P D 1
C21 C 0.1131(5) 0.5810(5) -0.3884(4) 0.0416(17) Uani 0.942(6) 1 d D U P D 1
H21 H 0.074041 0.545047 -0.427605 0.050 Uiso 0.942(6) 1 calc R U P D 1
C22 C 0.0929(6) 0.6609(5) -0.3838(4) 0.045(2) Uani 0.942(6) 1 d D U P D 1
H22 H 0.037744 0.687710 -0.418963 0.054 Uiso 0.942(6) 1 calc R U P D 1
S9B S 0.1180(7) 0.5466(5) 0.3460(6) 0.0373(19) Uani 0.344(6) 1 d D U P A 2
S10B S -0.0336(3) 0.2285(3) -0.0824(2) 0.0278(9) Uani 0.589(6) 1 d D U P B 2
S11A S 0.270(2) 0.8742(15) 0.0524(9) 0.040(4) Uani 0.170(6) 1 d D U P C 2
S12A S 0.214(3) 0.5276(16) -0.330(3) 0.042(8) Uani 0.058(6) 1 d D U P D 2
C8B C -0.0334(16) 0.6063(13) 0.2472(19) 0.031(5) Uani 0.344(6) 1 d D U P A 2
H8B H -0.088565 0.609178 0.200997 0.037 Uiso 0.344(6) 1 calc R U P A 2
C9B C -0.007(3) 0.675(2) 0.296(2) 0.026(5) Uani 0.344(6) 1 d D U P A 2
H9B H -0.039302 0.727049 0.293187 0.031 Uiso 0.344(6) 1 calc R U P A 2
C10B C 0.077(3) 0.6484(16) 0.347(3) 0.033(6) Uani 0.344(6) 1 d D U P A 2
H10B H 0.114793 0.685386 0.385829 0.039 Uiso 0.344(6) 1 calc R U P A 2
C12B C 0.1246(15) 0.1938(14) 0.0242(13) 0.035(4) Uani 0.589(6) 1 d D U P B 2
H12B H 0.177101 0.194281 0.072507 0.043 Uiso 0.589(6) 1 calc R U P B 2
C13B C 0.1262(17) 0.1462(16) -0.0490(15) 0.031(4) Uani 0.589(6) 1 d D U P B 2
H13B H 0.177628 0.108068 -0.053377 0.037 Uiso 0.589(6) 1 calc R U P B 2
C14B C 0.046(2) 0.1630(17) -0.1100(16) 0.031(5) Uani 0.589(6) 1 d D U P B 2
H14B H 0.035674 0.139596 -0.163356 0.037 Uiso 0.589(6) 1 calc R U P B 2
C16A C 0.176(3) 0.861(3) -0.101(3) 0.028(7) Uani 0.170(6) 1 d D U P C 2
H16A H 0.160721 0.840421 -0.155433 0.033 Uiso 0.170(6) 1 calc R U P C 2
C17A C 0.115(6) 0.922(5) -0.072(3) 0.035(8) Uani 0.170(6) 1 d D U P C 2
H17A H 0.060333 0.953289 -0.102094 0.042 Uiso 0.170(6) 1 calc R U P C 2
C18A C 0.157(3) 0.923(4) 0.010(4) 0.031(7) Uani 0.170(6) 1 d D U P C 2
H18A H 0.123153 0.950810 0.045907 0.037 Uiso 0.170(6) 1 calc R U P C 2
C20A C 0.179(6) 0.674(4) -0.326(5) 0.026(8) Uani 0.058(6) 1 d D U P D 2
H20A H 0.179812 0.729819 -0.309796 0.032 Uiso 0.058(6) 1 calc R U P D 2
C21A C 0.112(10) 0.647(5) -0.398(7) 0.038(10) Uani 0.058(6) 1 d D U P D 2
H21A H 0.063362 0.680072 -0.433453 0.046 Uiso 0.058(6) 1 calc R U P D 2
C22A C 0.126(8) 0.567(5) -0.408(5) 0.036(10) Uani 0.058(6) 1 d D U P D 2
H22A H 0.091707 0.535892 -0.454279 0.044 Uiso 0.058(6) 1 calc R U P D 2

loop_
_atom_site_aniso_label
_atom_site_aniso_U_11
_atom_site_aniso_U_22
_atom_site_aniso_U_33
_atom_site_aniso_U_23
_atom_site_aniso_U_13
_atom_site_aniso_U_12
I1 0.03866(19) 0.03794(19) 0.0372(2) 0.00606(16) 0.01690(17) 0.00020(15)
I2 0.01940(15) 0.02236(15) 0.03321(18) 0.00463(13) 0.00614(13) 0.00281(11)
I3 0.02574(16) 0.03088(17) 0.0378(2) 0.01405(15) 0.01157(15) 0.00555(13)
I4 0.03701(19) 0.0585(2) 0.02335(18) -0.01255(17) 0.00602(15) -0.00926(16)
I5 0.03250(19) 0.0580(2) 0.0308(2) -0.02028(17) 0.00608(16) -0.01063(16)
S1 0.0195(5) 0.0174(5) 0.0204(6) -0.0023(4) 0.0089(5) -0.0023(4)
S2 0.0202(5) 0.0178(5) 0.0193(6) -0.0022(5) 0.0088(5) 0.0001(4)
S3 0.0195(5) 0.0202(5) 0.0224(6) -0.0023(5) 0.0078(5) -0.0026(4)
S4 0.0231(6) 0.0192(5) 0.0230(6) 0.0006(5) 0.0118(5) 0.0017(4)
S5 0.0304(6) 0.0205(5) 0.0260(6) -0.0047(5) 0.0169(5) -0.0040(5)
S6 0.0211(5) 0.0170(5) 0.0277(6) -0.0018(5) 0.0112(5) -0.0013(4)
S7 0.0274(6) 0.0230(6) 0.0466(8) 0.0030(6) 0.0163(6) -0.0059(5)
S8 0.0233(6) 0.0343(6) 0.0266(6) 0.0070(5) 0.0135(5) 0.0029(5)
C1 0.0148(19) 0.016(2) 0.019(2) 0.0012(18) 0.0032(17) 0.0015(16)
C2 0.0110(19) 0.022(2) 0.019(2) 0.0015(18) 0.0050(17) 0.0042(16)
C3 0.0130(19) 0.018(2) 0.019(2) 0.0028(17) 0.0064(17) 0.0005(16)
C4 0.0126(19) 0.0170(19) 0.018(2) 0.0038(17) 0.0051(17) 0.0021(16)
C5 0.014(2) 0.022(2) 0.024(2) 0.0038(18) 0.0070(18) 0.0019(17)
C6 0.017(2) 0.021(2) 0.024(2) 0.0065(18) 0.0084(19) 0.0047(17)
C7 0.026(2) 0.022(2) 0.022(2) 0.0000(19) 0.0147(19) -0.0018(18)
C11 0.019(2) 0.018(2) 0.024(2) -0.0014(19) 0.0055(19) 0.0005(17)
C15 0.027(2) 0.019(2) 0.038(3) 0.005(2) 0.008(2) -0.0051(18)
C19 0.031(2) 0.024(2) 0.027(2) 0.006(2) 0.014(2) -0.0012(19)
S9A 0.036(2) 0.0261(12) 0.0348(17) -0.0058(10) 0.0092(15) 0.0085(10)
S10A 0.029(3) 0.034(3) 0.028(3) -0.003(2) 0.004(2) 0.0184(18)
S11 0.0322(12) 0.0246(11) 0.0425(15) 0.0067(10) 0.0054(9) -0.0012(9)
S12 0.0387(8) 0.0288(9) 0.0392(10) 0.0079(7) 0.0000(7) 0.0046(6)
C8A 0.030(7) 0.041(6) 0.040(8) -0.008(6) 0.004(5) 0.007(5)
C9A 0.025(7) 0.049(6) 0.046(9) -0.018(6) 0.007(6) 0.001(5)
C10A 0.029(9) 0.026(4) 0.041(8) -0.017(5) 0.014(6) -0.006(5)
C12A 0.015(9) 0.040(8) 0.031(6) -0.002(7) -0.001(5) 0.003(7)
C13A 0.026(9) 0.023(11) 0.020(6) -0.004(6) 0.010(6) -0.013(8)
C14A 0.020(9) 0.035(10) 0.030(7) 0.008(6) 0.021(6) 0.003(8)
C16 0.048(6) 0.032(5) 0.035(6) 0.004(5) 0.008(6) 0.000(4)
C17 0.041(4) 0.030(5) 0.049(6) -0.013(4) 0.009(4) -0.005(4)
C18 0.037(4) 0.024(5) 0.049(6) -0.002(5) 0.015(5) 0.004(3)
C20 0.040(4) 0.024(4) 0.036(3) 0.000(3) 0.027(3) -0.002(3)
C21 0.042(4) 0.061(4) 0.023(3) -0.007(3) 0.011(3) -0.021(3)
C22 0.034(4) 0.059(4) 0.036(4) 0.013(3) -0.003(3) -0.003(3)
S9B 0.035(4) 0.033(3) 0.038(4) -0.011(3) -0.002(3) 0.004(2)
S10B 0.025(2) 0.0337(15) 0.0225(15) -0.0077(12) 0.0018(12) 0.0029(15)
S11A 0.054(7) 0.032(6) 0.033(7) -0.011(6) 0.009(7) -0.006(5)
S12A 0.051(14) 0.035(15) 0.045(12) -0.014(11) 0.020(11) -0.011(11)
C8B 0.016(10) 0.041(7) 0.034(10) 0.000(6) 0.000(7) 0.010(6)
C9B 0.017(11) 0.036(7) 0.029(10) 0.005(6) 0.013(8) 0.004(7)
C10B 0.034(12) 0.025(8) 0.035(10) -0.013(7) -0.003(9) 0.004(7)
C12B 0.033(7) 0.040(8) 0.031(7) -0.003(6) 0.003(6) 0.015(5)
C13B 0.025(8) 0.025(6) 0.048(7) -0.007(6) 0.021(5) -0.002(6)
C14B 0.037(9) 0.028(10) 0.031(5) -0.013(6) 0.015(5) -0.012(7)
C16A 0.033(11) 0.011(12) 0.039(11) -0.003(10) 0.006(9) -0.003(10)
C17A 0.039(12) 0.019(13) 0.047(13) -0.001(12) 0.013(11) 0.001(10)
C18A 0.042(14) 0.007(12) 0.046(12) -0.002(11) 0.016(11) -0.004(12)
C20A 0.032(13) 0.029(12) 0.022(12) 0.006(9) 0.015(12) -0.002(10)
C21A 0.039(16) 0.049(14) 0.027(14) 0.001(13) 0.009(13) -0.007(13)
C22A 0.036(17) 0.048(14) 0.030(15) -0.003(12) 0.018(14) -0.014(14)

loop_
_atom_type_symbol
_atom_type_description
_atom_type_scat_dispersion_real
_atom_type_scat_dispersion_imag
_atom_type_scat_source
C C 0.0033 0.0016 'International Tables Vol C Tables 4.2.6.8 and 6.1.1.4'
H H 0.0000 0.0000 'International Tables Vol C Tables 4.2.6.8 and 6.1.1.4'
I I -0.4742 1.8119 'International Tables Vol C Tables 4.2.6.8 and 6.1.1.4'
S S 0.1246 0.1234 'International Tables Vol C Tables 4.2.6.8 and 6.1.1.4'

loop_
_exptl_crystal_face_index_h
_exptl_crystal_face_index_k
_exptl_crystal_face_index_l
_exptl_crystal_face_perp_dist
2 17 15 0.0789
-2 -17 -15 0.1301
0 18 -14 0.0931
0 -17 15 0.1072
-15 1 18 0.0707
15 -1 -18 0.0507
-7 4 -19 0.1655

loop_
_geom_angle_atom_site_label_1
_geom_angle_atom_site_label_2
_geom_angle_atom_site_label_3
_geom_angle
_geom_angle_site_symmetry_1
_geom_angle_site_symmetry_3
_geom_angle_publ_flag
I3 I2 I1 177.000(15) . . ?
C1 S1 C3 95.0(2) . . ?
C4 S2 C1 94.9(2) . . ?
C2 S3 C5 95.3(2) . . ?
C2 S4 C6 95.8(2) . . ?
C3 S5 C7 101.3(2) . . ?
C11 S6 C4 101.2(2) . . ?
C15 S7 C5 102.5(2) . . ?
C19 S8 C6 100.4(2) . . ?
S1 C1 S2 115.6(2) . . ?
C2 C1 S1 122.3(3) . . ?
C2 C1 S2 122.1(3) . . ?
S4 C2 S3 114.6(2) . . ?
C1 C2 S3 122.1(3) . . ?
C1 C2 S4 123.3(3) . . ?
S1 C3 S5 120.3(2) . . ?
C4 C3 S1 116.9(3) . . ?
C4 C3 S5 122.9(3) . . ?
S2 C4 S6 120.6(2) . . ?
C3 C4 S2 117.6(3) . . ?
C3 C4 S6 121.8(3) . . ?
S3 C5 S7 117.9(3) . . ?
C6 C5 S3 117.5(3) . . ?
C6 C5 S7 124.4(4) . . ?
S4 C6 S8 117.0(3) . . ?
C5 C6 S4 116.3(4) . . ?
C5 C6 S8 126.7(4) . . ?
S9A C7 S5 120.5(3) . . ?
C8A C7 S5 128.4(8) . . ?
C8A C7 S9A 111.0(8) . . ?
S9B C7 S5 119.1(4) . . ?
C8B C7 S5 130.4(11) . . ?
C8B C7 S9B 110.5(11) . . ?
S10A C11 S6 122.0(4) . . ?
C12A C11 S6 129.3(9) . . ?
C12A C11 S10A 108.7(9) . . ?
S10B C11 S6 119.3(3) . . ?
C12B C11 S6 128.1(10) . . ?
C12B C11 S10B 112.6(10) . . ?
S11 C15 S7 121.5(3) . . ?
C16 C15 S7 126.3(7) . . ?
C16 C15 S11 111.9(7) . . ?
S11A C15 S7 118.8(8) . . ?
C16A C15 S7 124(2) . . ?
C16A C15 S11A 117(2) . . ?
S12 C19 S8 120.6(3) . . ?
C20 C19 S8 129.2(4) . . ?
C20 C19 S12 110.1(4) . . ?
S12A C19 S8 114.9(14) . . ?
C20A C19 S8 139(4) . . ?
C20A C19 S12A 105(4) . . ?
C7 S9A C10A 87.3(7) . . ?
C14A S10A C11 94.4(12) . . ?
C15 S11 C18 90.6(5) . . ?
C22 S12 C19 91.9(3) . . ?
C7 C8A H8A 121.1 . . ?
C7 C8A C9A 117.9(14) . . ?
C9A C8A H8A 121.1 . . ?
C8A C9A H9A 127.0 . . ?
C10A C9A C8A 106.0(19) . . ?
C10A C9A H9A 127.0 . . ?
S9A C10A H10A 121.2 . . ?
C9A C10A S9A 117.6(16) . . ?
C9A C10A H10A 121.2 . . ?
C11 C12A H12A 123.6 . . ?
C11 C12A C13A 112.9(17) . . ?
C13A C12A H12A 123.6 . . ?
C12A C13A H13A 125.2 . . ?
C14A C13A C12A 110(3) . . ?
C14A C13A H13A 125.2 . . ?
S10A C14A H14A 123.2 . . ?
C13A C14A S10A 114(3) . . ?
C13A C14A H14A 123.2 . . ?
C15 C16 H16 122.8 . . ?
C15 C16 C17 114.3(11) . . ?
C17 C16 H16 122.8 . . ?
C16 C17 H17 125.5 . . ?
C18 C17 C16 109.0(12) . . ?
C18 C17 H17 125.5 . . ?
S11 C18 H18 122.9 . . ?
C17 C18 S11 114.2(10) . . ?
C17 C18 H18 122.9 . . ?
C19 C20 H20 123.5 . . ?
C19 C20 C21 112.9(6) . . ?
C21 C20 H20 123.5 . . ?
C20 C21 H21 123.6 . . ?
C22 C21 C20 112.8(6) . . ?
C22 C21 H21 123.6 . . ?
S12 C22 H22 123.9 . . ?
C21 C22 S12 112.3(5) . . ?
C21 C22 H22 123.9 . . ?
C7 S9B C10B 85.1(14) . . ?
C14B S10B C11 92.2(9) . . ?
C15 S11A C18A 83(2) . . ?
C22A S12A C19 95(2) . . ?
C7 C8B H8B 119.2 . . ?
C7 C8B C9B 122(2) . . ?
C9B C8B H8B 119.2 . . ?
C8B C9B H9B 129.9 . . ?
C10B C9B C8B 100(3) . . ?
C10B C9B H9B 129.9 . . ?
S9B C10B H10B 118.9 . . ?
C9B C10B S9B 122(3) . . ?
C9B C10B H10B 118.9 . . ?
C11 C12B H12B 124.8 . . ?
C11 C12B C13B 110.4(16) . . ?
C13B C12B H12B 124.8 . . ?
C12B C13B H13B 124.2 . . ?
C14B C13B C12B 112(2) . . ?
C14B C13B H13B 124.2 . . ?
S10B C14B H14B 123.5 . . ?
C13B C14B S10B 113(2) . . ?
C13B C14B H14B 123.5 . . ?
C15 C16A H16A 122.8 . . ?
C15 C16A C17A 114(4) . . ?
C17A C16A H16A 122.8 . . ?
C16A C17A H17A 129.4 . . ?
C18A C17A C16A 101(6) . . ?
C18A C17A H17A 129.4 . . ?
S11A C18A H18A 118.5 . . ?
C17A C18A S11A 123(5) . . ?
C17A C18A H18A 118.5 . . ?
C19 C20A H20A 120.8 . . ?
C19 C20A C21A 118(5) . . ?
C21A C20A H20A 120.8 . . ?
C20A C21A H21A 125.3 . . ?
C22A C21A C20A 109(4) . . ?
C22A C21A H21A 125.3 . . ?
S12A C22A H22A 124.2 . . ?
C21A C22A S12A 112(2) . . ?
C21A C22A H22A 124.2 . . ?

loop_
_geom_bond_atom_site_label_1
_geom_bond_atom_site_label_2
_geom_bond_distance
_geom_bond_site_symmetry_2
_geom_bond_publ_flag
I1 I2 3.0631(5) . ?
I2 I3 2.7973(5) . ?
I4 I5 2.7673(5) . ?
S1 C1 1.723(5) . ?
S1 C3 1.729(4) . ?
S2 C1 1.733(4) . ?
S2 C4 1.716(5) . ?
S3 C2 1.728(4) . ?
S3 C5 1.734(5) . ?
S4 C2 1.721(5) . ?
S4 C6 1.740(4) . ?
S5 C3 1.747(5) . ?
S5 C7 1.748(4) . ?
S6 C4 1.750(4) . ?
S6 C11 1.748(5) . ?
S7 C5 1.768(4) . ?
S7 C15 1.749(5) . ?
S8 C6 1.759(5) . ?
S8 C19 1.746(5) . ?
C1 C2 1.370(6) . ?
C3 C4 1.350(6) . ?
C5 C6 1.330(6) . ?
C7 S9A 1.724(5) . ?
C7 C8A 1.351(13) . ?
C7 S9B 1.713(7) . ?
C7 C8B 1.356(17) . ?
C11 S10A 1.696(6) . ?
C11 C12A 1.37(2) . ?
C11 S10B 1.695(5) . ?
C11 C12B 1.340(16) . ?
C15 S11 1.718(5) . ?
C15 C16 1.348(13) . ?
C15 S11A 1.695(13) . ?
C15 C16A 1.34(2) . ?
C19 S12 1.728(5) . ?
C19 C20 1.363(9) . ?
C19 S12A 1.711(18) . ?
C19 C20A 1.37(2) . ?
S9A C10A 1.754(14) . ?
S10A C14A 1.64(3) . ?
S11 C18 1.726(9) . ?
S12 C22 1.690(7) . ?
C8A H8A 0.9500 . ?
C8A C9A 1.40(2) . ?
C9A H9A 0.9500 . ?
C9A C10A 1.333(11) . ?
C10A H10A 0.9500 . ?
C12A H12A 0.9500 . ?
C12A C13A 1.47(3) . ?
C13A H13A 0.9500 . ?
C13A C14A 1.344(14) . ?
C14A H14A 0.9500 . ?
C16 H16 0.9500 . ?
C16 C17 1.450(16) . ?
C17 H17 0.9500 . ?
C17 C18 1.361(9) . ?
C18 H18 0.9500 . ?
C20 H20 0.9500 . ?
C20 C21 1.404(9) . ?
C21 H21 0.9500 . ?
C21 C22 1.344(9) . ?
C22 H22 0.9500 . ?
S9B C10B 1.76(2) . ?
S10B C14B 1.65(3) . ?
S11A C18A 1.73(2) . ?
S12A C22A 1.69(2) . ?
C8B H8B 0.9500 . ?
C8B C9B 1.39(3) . ?
C9B H9B 0.9500 . ?
C9B C10B 1.337(16) . ?
C10B H10B 0.9500 . ?
C12B H12B 0.9500 . ?
C12B C13B 1.45(3) . ?
C13B H13B 0.9500 . ?
C13B C14B 1.346(12) . ?
C14B H14B 0.9500 . ?
C16A H16A 0.9500 . ?
C16A C17A 1.44(3) . ?
C17A H17A 0.9500 . ?
C17A C18A 1.36(2) . ?
C18A H18A 0.9500 . ?
C20A H20A 0.9500 . ?
C20A C21A 1.41(2) . ?
C21A H21A 0.9500 . ?
C21A C22A 1.35(2) . ?
C22A H22A 0.9500 . ?

loop_
_geom_torsion_atom_site_label_1
_geom_torsion_atom_site_label_2
_geom_torsion_atom_site_label_3
_geom_torsion_atom_site_label_4
_geom_torsion
_geom_torsion_site_symmetry_1
_geom_torsion_site_symmetry_2
_geom_torsion_site_symmetry_3
_geom_torsion_site_symmetry_4
_geom_torsion_publ_flag
S1 C1 C2 S3 0.8(5) . . . . ?
S1 C1 C2 S4 178.8(2) . . . . ?
S1 C3 C4 S2 1.7(4) . . . . ?
S1 C3 C4 S6 -178.7(2) . . . . ?
S2 C1 C2 S3 -179.7(2) . . . . ?
S2 C1 C2 S4 -1.7(5) . . . . ?
S3 C5 C6 S4 -0.6(5) . . . . ?
S3 C5 C6 S8 -177.8(2) . . . . ?
S5 C3 C4 S2 -177.5(2) . . . . ?
S5 C3 C4 S6 2.1(5) . . . . ?
S5 C7 S9A C10A 178.1(9) . . . . ?
S5 C7 C8A C9A -174.7(17) . . . . ?
S5 C7 S9B C10B -178(2) . . . . ?
S5 C7 C8B C9B 175(3) . . . . ?
S6 C11 S10A C14A -173.8(13) . . . . ?
S6 C11 C12A C13A 176.0(19) . . . . ?
S6 C11 S10B C14B -174.6(11) . . . . ?
S6 C11 C12B C13B 172.3(13) . . . . ?
S7 C5 C6 S4 173.6(2) . . . . ?
S7 C5 C6 S8 -3.7(6) . . . . ?
S7 C15 S11 C18 -175.3(6) . . . . ?
S7 C15 C16 C17 174.3(10) . . . . ?
S7 C15 S11A C18A 180(2) . . . . ?
S7 C15 C16A C17A -174(5) . . . . ?
S8 C19 S12 C22 177.4(4) . . . . ?
S8 C19 C20 C21 -176.9(5) . . . . ?
S8 C19 S12A C22A -167(5) . . . . ?
S8 C19 C20A C21A 164(9) . . . . ?
C1 S1 C3 S5 177.4(2) . . . . ?
C1 S1 C3 C4 -1.8(3) . . . . ?
C1 S2 C4 S6 179.8(2) . . . . ?
C1 S2 C4 C3 -0.7(3) . . . . ?
C2 S3 C5 S7 -178.3(2) . . . . ?
C2 S3 C5 C6 -3.8(4) . . . . ?
C2 S4 C6 S8 -177.8(2) . . . . ?
C2 S4 C6 C5 4.6(4) . . . . ?
C3 S1 C1 S2 1.3(3) . . . . ?
C3 S1 C1 C2 -179.2(3) . . . . ?
C3 S5 C7 S9A 87.6(3) . . . . ?
C3 S5 C7 C8A -95.7(13) . . . . ?
C3 S5 C7 S9B -98.3(6) . . . . ?
C3 S5 C7 C8B 83.6(18) . . . . ?
C4 S2 C1 S1 -0.6(3) . . . . ?
C4 S2 C1 C2 179.9(3) . . . . ?
C4 S6 C11 S10A 91.3(5) . . . . ?
C4 S6 C11 C12A -91.4(17) . . . . ?
C4 S6 C11 S10B -95.6(4) . . . . ?
C4 S6 C11 C12B 87.0(15) . . . . ?
C5 S3 C2 S4 6.9(3) . . . . ?
C5 S3 C2 C1 -175.0(3) . . . . ?
C5 S7 C15 S11 -82.6(3) . . . . ?
C5 S7 C15 C16 104.5(12) . . . . ?
C5 S7 C15 S11A 100.3(12) . . . . ?
C5 S7 C15 C16A -82(3) . . . . ?
C6 S4 C2 S3 -7.1(3) . . . . ?
C6 S4 C2 C1 174.8(3) . . . . ?
C6 S8 C19 S12 82.6(3) . . . . ?
C6 S8 C19 C20 -101.0(6) . . . . ?
C6 S8 C19 S12A -103.2(19) . . . . ?
C6 S8 C19 C20A 93(6) . . . . ?
C7 S5 C3 S1 0.1(3) . . . . ?
C7 S5 C3 C4 179.2(3) . . . . ?
C7 S9A C10A C9A -4.1(17) . . . . ?
C7 C8A C9A C10A -5(3) . . . . ?
C7 S9B C10B C9B 3(4) . . . . ?
C7 C8B C9B C10B 5(5) . . . . ?
C11 S6 C4 S2 9.0(3) . . . . ?
C11 S6 C4 C3 -170.5(3) . . . . ?
C11 S10A C14A C13A -8(3) . . . . ?
C11 C12A C13A C14A 1(4) . . . . ?
C11 S10B C14B C13B 0(2) . . . . ?
C11 C12B C13B C14B 5(3) . . . . ?
C15 S7 C5 S3 -47.9(3) . . . . ?
C15 S7 C5 C6 138.0(4) . . . . ?
C15 S11 C18 C17 1.8(12) . . . . ?
C15 C16 C17 C18 1(2) . . . . ?
C15 S11A C18A C17A -9(6) . . . . ?
C15 C16A C17A C18A -9(8) . . . . ?
C19 S8 C6 S4 75.4(3) . . . . ?
C19 S8 C6 C5 -107.3(4) . . . . ?
C19 S12 C22 C21 -0.5(6) . . . . ?
C19 C20 C21 C22 -0.2(10) . . . . ?
C19 S12A C22A C21A -3(11) . . . . ?
C19 C20A C21A C22A -2(18) . . . . ?
S9A C7 C8A C9A 2(3) . . . . ?
S10A C11 C12A C13A -7(3) . . . . ?
S11 C15 C16 C17 0.8(19) . . . . ?
S12 C19 C20 C21 -0.2(8) . . . . ?
C8A C7 S9A C10A 0.9(15) . . . . ?
C8A C9A C10A S9A 6(3) . . . . ?
C12A C11 S10A C14A 8.4(19) . . . . ?
C12A C13A C14A S10A 6(4) . . . . ?
C16 C15 S11 C18 -1.5(12) . . . . ?
C16 C17 C18 S11 -1.7(18) . . . . ?
C20 C19 S12 C22 0.4(6) . . . . ?
C20 C21 C22 S12 0.5(9) . . . . ?
S9B C7 C8B C9B -4(4) . . . . ?
S10B C11 C12B C13B -5(2) . . . . ?
S11A C15 C16A C17A 4(7) . . . . ?
S12A C19 C20A C21A 0(12) . . . . ?
C8B C7 S9B C10B 0(3) . . . . ?
C8B C9B C10B S9B -5(5) . . . . ?
C12B C11 S10B C14B 3.2(16) . . . . ?
C12B C13B C14B S10B -3(3) . . . . ?
C16A C15 S11A C18A 2(4) . . . . ?
C16A C17A C18A S11A 11(9) . . . . ?
C20A C19 S12A C22A 2(7) . . . . ?
C20A C21A C22A S12A 3(16) . . . . ?
